data_4100018
loop_
_publ_author_name
'Xia, Wujiong'
'Yang, Chao'
'Patrick, Brian O.'
'Scheffer, John R.'
'Scott, Carl'

_journal_name_full 'Journal of the American Chemical Society'
_journal_paper_doi 10.1021/ja043254j
_journal_year 2005
_chemical_formula_sum 'C23 H31 N O3'
_chemical_formula_weight 369.49
_space_group_IT_number 19
_symmetry_cell_setting orthorhombic
_symmetry_Int_Tables_number 19
_symmetry_space_group_name_Hall 'P 2ac 2ab'
_symmetry_space_group_name_H-M 'P 21 21 21'
_cell_angle_alpha 90.00
_cell_angle_beta 90.00
_cell_angle_gamma 90.00
_cell_formula_units_Z 4
_cell_length_a 6.0537(4)
_cell_length_b 17.4810(12)
_cell_length_c 19.4690(13)
_cell_measurement_temperature 293(2)
_cell_volume 2060.3(2)
_cod_database_code 4100018

loop_
_symmetry_equiv_pos_as_xyz
'x, y, z'
'-x+1/2, -y, z+1/2'
'x+1/2, -y+1/2, -z'
'-x, y+1/2, -z+1/2'

loop_
_atom_site_label
_atom_site_type_symbol
_atom_site_fract_x
_atom_site_fract_y
_atom_site_fract_z
_atom_site_U_iso_or_equiv
_atom_site_adp_type
_atom_site_occupancy
_atom_site_symmetry_multiplicity
_atom_site_calc_flag
_atom_site_refinement_flags
_atom_site_disorder_assembly
_atom_site_disorder_group
O3 O 0.02571(19) 0.16793(7) 0.44371(5) 0.0227(3) Uani 1 1 d . . .
O2 O -0.2983(2) 0.18022(8) 0.39030(6) 0.0326(3) Uani 1 1 d . . .
O1 O 0.4565(2) -0.00136(9) 0.14899(6) 0.0481(4) Uani 1 1 d . . .
N1 N 0.3638(2) 0.27666(9) 0.43414(7) 0.0171(3) Uani 1 1 d . . .
C12 C 0.0011(3) 0.12889(9) 0.32699(8) 0.0157(3) Uani 1 1 d . . .
C18 C 0.2263(3) 0.32675(10) 0.32207(8) 0.0199(4) Uani 1 1 d . . .
H18 H 0.1354 0.2804 0.3201 0.024 Uiso 1 1 calc R . .
C17 C 0.2693(3) 0.34516(9) 0.39768(8) 0.0194(4) Uani 1 1 d . . .
H17 H 0.3776 0.3868 0.4000 0.023 Uiso 1 1 calc R . .
C13 C -0.1130(3) 0.13273(10) 0.26530(8) 0.0214(4) Uani 1 1 d . . .
H13 H -0.2544 0.1535 0.2645 0.026 Uiso 1 1 calc R . .
C10 C 0.3033(3) 0.06865(10) 0.26788(8) 0.0217(4) Uani 1 1 d . . .
H10 H 0.4420 0.0458 0.2692 0.026 Uiso 1 1 calc R . .
C9 C 0.1907(3) 0.07363(9) 0.20577(8) 0.0183(4) Uani 1 1 d . . .
C23 C 0.4395(3) 0.31106(12) 0.28262(8) 0.0294(5) Uani 1 1 d . . .
H23A H 0.5162 0.2684 0.3038 0.035 Uiso 1 1 calc R . .
H23B H 0.5347 0.3556 0.2855 0.035 Uiso 1 1 calc R . .
C1 C 0.3314(3) 0.02607(10) 0.01167(8) 0.0242(4) Uani 1 1 d . . .
H1 H 0.3368 -0.0300 0.0119 0.029 Uiso 1 1 calc R . .
C4 C 0.2742(3) 0.14595(10) 0.04918(9) 0.0319(5) Uani 1 1 d . . .
H4 H 0.2316 0.1877 0.0801 0.038 Uiso 1 1 calc R . .
C11 C 0.2112(3) 0.09735(9) 0.32781(8) 0.0189(4) Uani 1 1 d . . .
H11 H 0.2906 0.0954 0.3687 0.023 Uiso 1 1 calc R . .
C7 C 0.2134(3) 0.06374(10) 0.07318(8) 0.0211(4) Uani 1 1 d . . .
H7 H 0.0535 0.0555 0.0704 0.025 Uiso 1 1 calc R . .
C19 C 0.0985(3) 0.39099(12) 0.28703(9) 0.0327(5) Uani 1 1 d . . .
H19A H 0.1819 0.4382 0.2906 0.039 Uiso 1 1 calc R . .
H19B H -0.0414 0.3983 0.3104 0.039 Uiso 1 1 calc R . .
C14 C -0.0195(3) 0.10610(10) 0.20487(8) 0.0215(4) Uani 1 1 d . . .
H14 H -0.0970 0.1099 0.1638 0.026 Uiso 1 1 calc R . .
C15 C -0.1010(3) 0.16133(10) 0.39196(8) 0.0192(4) Uani 1 1 d . . .
C8 C 0.2988(3) 0.04194(10) 0.14271(9) 0.0243(4) Uani 1 1 d . . .
C16 C 0.0649(3) 0.36928(12) 0.43779(9) 0.0335(5) Uani 1 1 d . . .
H16A H -0.0513 0.3329 0.4302 0.050 Uiso 1 1 calc R . .
H16B H 0.0178 0.4189 0.4226 0.050 Uiso 1 1 calc R . .
H16C H 0.0994 0.3712 0.4859 0.050 Uiso 1 1 calc R . .
C22 C 0.3956(3) 0.29251(12) 0.20714(9) 0.0362(5) Uani 1 1 d . . .
H22A H 0.5350 0.2849 0.1835 0.043 Uiso 1 1 calc R . .
H22B H 0.3115 0.2454 0.2039 0.043 Uiso 1 1 calc R . .
C6 C 0.2025(3) 0.06309(11) -0.04838(8) 0.0313(5) Uani 1 1 d . . .
H6A H 0.0636 0.0369 -0.0564 0.038 Uiso 1 1 calc R . .
H6B H 0.2888 0.0625 -0.0904 0.038 Uiso 1 1 calc R . .
C2 C 0.5502(3) 0.06621(13) 0.01331(10) 0.0364(5) Uani 1 1 d . . .
H2 H 0.6852 0.0451 0.0005 0.044 Uiso 1 1 calc R . .
C5 C 0.1635(4) 0.14600(12) -0.02293(9) 0.0383(5) Uani 1 1 d . . .
H5A H 0.0070 0.1574 -0.0197 0.046 Uiso 1 1 calc R . .
H5B H 0.2331 0.1829 -0.0532 0.046 Uiso 1 1 calc R . .
C21 C 0.2683(4) 0.35682(13) 0.17270(10) 0.0459(6) Uani 1 1 d . . .
H21A H 0.3586 0.4026 0.1716 0.055 Uiso 1 1 calc R . .
H21B H 0.2341 0.3426 0.1257 0.055 Uiso 1 1 calc R . .
C20 C 0.0559(4) 0.37308(16) 0.21133(10) 0.0523(7) Uani 1 1 d . . .
H20A H -0.0408 0.3290 0.2080 0.063 Uiso 1 1 calc R . .
H20B H -0.0187 0.4162 0.1902 0.063 Uiso 1 1 calc R . .
C3 C 0.5187(3) 0.13679(13) 0.03603(10) 0.0413(5) Uani 1 1 d . . .
H3 H 0.6269 0.1738 0.0427 0.050 Uiso 1 1 calc R . .
H30 H 0.489(3) 0.2559(10) 0.4122(9) 0.032(5) Uiso 1 1 d . . .
H31 H 0.243(3) 0.2366(11) 0.4377(9) 0.033(5) Uiso 1 1 d . . .
H29 H 0.406(3) 0.2908(12) 0.4809(11) 0.049(7) Uiso 1 1 d . . .
